data_1503252
loop_
_publ_author_name
'Seo, Hwimin'
'Roberts, Benjamin P.'
'Abboud, Khalil A.'
'Merz, Jr, Kenneth M'
'Hong, Sukwon'

_publ_section_title
;
 Novel acyclic diaminocarbene ligands with increased steric demand and
 their application in gold catalysis.
;
_journal_issue 21
_journal_name_full 'Organic letters'
_journal_page_first 4860
_journal_page_last 4863
_journal_paper_doi 10.1021/ol102018z
_journal_volume 12
_journal_year 2010
_chemical_formula_sum 'C9 H16 Au Cl N2'
_chemical_formula_weight 384.65
_chemical_name_systematic
; 
 ? 
;
_space_group_IT_number 14
_symmetry_cell_setting monoclinic
_symmetry_space_group_name_Hall '-P 2yn'
_symmetry_space_group_name_H-M 'P 1 21/n 1'
_atom_sites_solution_hydrogens geom
_atom_sites_solution_primary direct
_atom_sites_solution_secondary difmap
_audit_creation_method SHELXL-97
_audit_update_record
; 
2009-05-30 # Formatted by publCIF 
;
_cell_angle_alpha 90.00
_cell_angle_beta 99.610(1)
_cell_angle_gamma 90.00
_cell_formula_units_Z 4
_cell_length_a 9.2980(6)
_cell_length_b 9.6606(6)
_cell_length_c 12.1098(7)
_cell_measurement_reflns_used 280
_cell_measurement_temperature 100(2)
_cell_measurement_theta_max 28.0
_cell_measurement_theta_min 2.0
_cell_volume 1072.49(11)
_computing_cell_refinement 'Bruker APEX2'
_computing_data_collection 'Bruker APEX2'
_computing_data_reduction 'Bruker SAINT'
_computing_molecular_graphics 'Bruker SHELXTL'
_computing_publication_material 'Bruker SHELXTL'
_computing_structure_refinement 'Bruker SHELXTL'
_computing_structure_solution 'Bruker SHELXTL'
_diffrn_ambient_temperature 173(2)
_diffrn_measured_fraction_theta_full 1.000
_diffrn_measured_fraction_theta_max 1.000
_diffrn_measurement_device_type 'SMART APEX II area detector'
_diffrn_measurement_method '\w scans'
_diffrn_radiation_monochromator graphite
_diffrn_radiation_source 'fine-focus sealed tube'
_diffrn_radiation_type MoK\a
_diffrn_radiation_wavelength 0.71073
_diffrn_reflns_av_R_equivalents 0.0278
_diffrn_reflns_av_sigmaI/netI 0.0276
_diffrn_reflns_limit_h_max 12
_diffrn_reflns_limit_h_min -12
_diffrn_reflns_limit_k_max 12
_diffrn_reflns_limit_k_min -9
_diffrn_reflns_limit_l_max 15
_diffrn_reflns_limit_l_min -15
_diffrn_reflns_number 7516
_diffrn_reflns_theta_full 27.49
_diffrn_reflns_theta_max 27.49
_diffrn_reflns_theta_min 2.57
_exptl_absorpt_coefficient_mu 13.923
_exptl_absorpt_correction_T_max 0.7682
_exptl_absorpt_correction_T_min 0.1956
_exptl_absorpt_correction_type numerical
_exptl_absorpt_process_details 'based on measured indexed crystal faces, Bruker SHELXTL  v6.12 (Bruker 1998)'
_exptl_crystal_colour colourless
_exptl_crystal_density_diffrn 2.382
_exptl_crystal_density_method 'not measured'
_exptl_crystal_description plates
_exptl_crystal_F_000 720
_exptl_crystal_size_max 0.17
_exptl_crystal_size_mid 0.09
_exptl_crystal_size_min 0.02
_refine_diff_density_max 0.853
_refine_diff_density_min -1.231
_refine_diff_density_rms 0.131
_refine_ls_extinction_method none
_refine_ls_goodness_of_fit_ref 1.082
_refine_ls_hydrogen_treatment constr
_refine_ls_matrix_type full
_refine_ls_number_parameters 118
_refine_ls_number_reflns 2464
_refine_ls_number_restraints 0
_refine_ls_restrained_S_all 1.082
_refine_ls_R_factor_all 0.0150
_refine_ls_R_factor_gt 0.0146
_refine_ls_shift/su_max 0.001
_refine_ls_shift/su_mean 0.000
_refine_ls_structure_factor_coef Fsqd
_refine_ls_weighting_details 'calc w=1/[\s^2^(Fo^2^)+(0.0032P)^2^+1.1298P] where P=(Fo^2^+2Fc^2^)/3'
_refine_ls_weighting_scheme calc
_refine_ls_wR_factor_gt 0.0363
_refine_ls_wR_factor_ref 0.0365
_reflns_number_gt 2397
_reflns_number_total 2464
_reflns_threshold_expression I>2\s(I)
_cod_data_source_file ol102018z_si_002.cif
_cod_data_source_block 5c
_cod_depositor_comments
;
The following automatic conversions were performed:

'_symmetry_cell_setting' value 'Monoclinic' changed to 'monoclinic'
according to /home/saulius/struct/CIF-dictionaries/cif_core.dic
dictionary named 'cif_core.dic' version 2.4.2 from 2011-04-26.

Automatic conversion script
Id: cif_fix_values 1715 2011-07-08 13:25:40Z adriana 
;
_cod_original_sg_symbol_H-M P21/n
_cod_database_code 1503252

loop_
_symmetry_equiv_pos_as_xyz
'x, y, z'
'-x+1/2, y+1/2, -z+1/2'
'-x, -y, -z'
'x-1/2, -y-1/2, z-1/2'

loop_
_atom_site_label
_atom_site_type_symbol
_atom_site_fract_x
_atom_site_fract_y
_atom_site_fract_z
_atom_site_U_iso_or_equiv
_atom_site_adp_type
_atom_site_occupancy
_atom_site_symmetry_multiplicity
_atom_site_calc_flag
_atom_site_refinement_flags
Au1 Au 0.091555(9) 0.231574(10) 0.462488(7) 0.01080(4) Uani 1 1 d .
Cl1 Cl 0.32976(6) 0.30547(7) 0.48249(5) 0.01790(12) Uani 1 1 d .
N1 N -0.1664(2) 0.0704(2) 0.37017(17) 0.0122(4) Uani 1 1 d .
N2 N -0.1985(2) 0.2040(2) 0.52275(18) 0.0122(4) Uani 1 1 d .
C1 C -0.1147(2) 0.1619(2) 0.44944(19) 0.0107(4) Uani 1 1 d .
C2 C -0.3210(3) 0.0318(3) 0.3303(2) 0.0138(5) Uani 1 1 d .
H2A H -0.3865 0.1121 0.3329 0.017 Uiso 1 1 calc R
H2B H -0.3519 -0.0444 0.3758 0.017 Uiso 1 1 calc R
C3 C -0.3202(3) -0.0146(3) 0.2098(2) 0.0167(5) Uani 1 1 d .
H3A H -0.4000 -0.0810 0.1847 0.020 Uiso 1 1 calc R
H3B H -0.3300 0.0655 0.1581 0.020 Uiso 1 1 calc R
C4 C -0.1713(3) -0.0834(3) 0.2165(2) 0.0183(5) Uani 1 1 d .
H4A H -0.1425 -0.0909 0.1417 0.022 Uiso 1 1 calc R
H4B H -0.1701 -0.1766 0.2507 0.022 Uiso 1 1 calc R
C5 C -0.0725(3) 0.0169(3) 0.2917(2) 0.0151(5) Uani 1 1 d .
H5A H 0.0140 -0.0316 0.3328 0.018 Uiso 1 1 calc R
H5B H -0.0395 0.0930 0.2472 0.018 Uiso 1 1 calc R
C6 C -0.3213(3) 0.1268(3) 0.5599(2) 0.0137(5) Uani 1 1 d .
H6A H -0.3026 0.0259 0.5620 0.016 Uiso 1 1 calc R
H6B H -0.4146 0.1453 0.5096 0.016 Uiso 1 1 calc R
C7 C -0.3239(3) 0.1836(3) 0.6773(2) 0.0172(5) Uani 1 1 d .
H7A H -0.2557 0.1321 0.7343 0.021 Uiso 1 1 calc R
H7B H -0.4232 0.1787 0.6964 0.021 Uiso 1 1 calc R
C8 C -0.2749(3) 0.3342(3) 0.6687(2) 0.0166(5) Uani 1 1 d .
H8A H -0.3553 0.3924 0.6297 0.020 Uiso 1 1 calc R
H8B H -0.2393 0.3738 0.7437 0.020 Uiso 1 1 calc R
C9 C -0.1517(3) 0.3212(3) 0.6004(2) 0.0151(5) Uani 1 1 d .
H9A H -0.1411 0.4074 0.5583 0.018 Uiso 1 1 calc R
H9B H -0.0579 0.3004 0.6493 0.018 Uiso 1 1 calc R

loop_
_atom_site_aniso_label
_atom_site_aniso_U_11
_atom_site_aniso_U_22
_atom_site_aniso_U_33
_atom_site_aniso_U_23
_atom_site_aniso_U_13
_atom_site_aniso_U_12
Au1 0.00888(6) 0.01205(7) 0.01118(6) 0.00040(3) 0.00080(4) -0.00018(3)
Cl1 0.0102(3) 0.0214(3) 0.0215(3) 0.0004(3) 0.0009(2) -0.0026(2)
N1 0.0100(9) 0.0138(10) 0.0126(10) -0.0010(8) 0.0017(7) 0.0002(7)
N2 0.0108(10) 0.0114(9) 0.0145(10) -0.0011(8) 0.0019(8) -0.0018(8)
C1 0.0098(10) 0.0104(11) 0.0113(11) 0.0033(8) -0.0004(8) 0.0022(8)
C2 0.0119(11) 0.0155(12) 0.0133(12) -0.0006(9) 0.0003(9) -0.0027(9)
C3 0.0168(12) 0.0186(12) 0.0137(12) -0.0022(10) -0.0005(9) -0.0003(10)
C4 0.0220(13) 0.0172(12) 0.0150(13) -0.0031(10) 0.0017(10) -0.0001(10)
C5 0.0141(11) 0.0174(12) 0.0141(11) -0.0032(10) 0.0031(9) 0.0015(9)
C6 0.0136(11) 0.0147(11) 0.0140(11) 0.0000(9) 0.0054(9) -0.0016(9)
C7 0.0203(13) 0.0165(13) 0.0161(12) -0.0038(10) 0.0063(10) -0.0029(10)
C8 0.0193(12) 0.0142(12) 0.0175(12) -0.0024(10) 0.0068(10) -0.0011(10)
C9 0.0160(12) 0.0133(12) 0.0164(12) -0.0039(10) 0.0036(9) -0.0031(9)

loop_
_atom_type_symbol
_atom_type_description
_atom_type_scat_dispersion_real
_atom_type_scat_dispersion_imag
_atom_type_scat_source
C C 0.0033 0.0016 'International Tables Vol C Tables 4.2.6.8 and 6.1.1.4'
H H 0.0000 0.0000 'International Tables Vol C Tables 4.2.6.8 and 6.1.1.4'
N N 0.0061 0.0033 'International Tables Vol C Tables 4.2.6.8 and 6.1.1.4'
Cl Cl 0.1484 0.1585 'International Tables Vol C Tables 4.2.6.8 and 6.1.1.4'
Au Au -2.0133 8.8022 'International Tables Vol C Tables 4.2.6.8 and 6.1.1.4'

loop_
_geom_angle_atom_site_label_1
_geom_angle_atom_site_label_2
_geom_angle_atom_site_label_3
_geom_angle
C1 Au1 Cl1 177.93(7)
C1 N1 C2 127.8(2)
C1 N1 C5 120.75(19)
C2 N1 C5 110.17(19)
C1 N2 C9 120.5(2)
C1 N2 C6 127.4(2)
C9 N2 C6 110.29(19)
N1 C1 N2 119.9(2)
N1 C1 Au1 120.12(17)
N2 C1 Au1 119.93(17)
N1 C2 C3 103.01(18)
N1 C2 H2A 111.2
C3 C2 H2A 111.2
N1 C2 H2B 111.2
C3 C2 H2B 111.2
H2A C2 H2B 109.1
C4 C3 C2 103.0(2)
C4 C3 H3A 111.2
C2 C3 H3A 111.2
C4 C3 H3B 111.2
C2 C3 H3B 111.2
H3A C3 H3B 109.1
C3 C4 C5 101.9(2)
C3 C4 H4A 111.4
C5 C4 H4A 111.4
C3 C4 H4B 111.4
C5 C4 H4B 111.4
H4A C4 H4B 109.3
N1 C5 C4 104.06(19)
N1 C5 H5A 110.9
C4 C5 H5A 110.9
N1 C5 H5B 110.9
C4 C5 H5B 110.9
H5A C5 H5B 109.0
N2 C6 C7 103.44(19)
N2 C6 H6A 111.1
C7 C6 H6A 111.1
N2 C6 H6B 111.1
C7 C6 H6B 111.1
H6A C6 H6B 109.0
C6 C7 C8 103.1(2)
C6 C7 H7A 111.1
C8 C7 H7A 111.1
C6 C7 H7B 111.1
C8 C7 H7B 111.1
H7A C7 H7B 109.1
C9 C8 C7 102.5(2)
C9 C8 H8A 111.3
C7 C8 H8A 111.3
C9 C8 H8B 111.3
C7 C8 H8B 111.3
H8A C8 H8B 109.2
N2 C9 C8 103.77(19)
N2 C9 H9A 111.0
C8 C9 H9A 111.0
N2 C9 H9B 111.0
C8 C9 H9B 111.0
H9A C9 H9B 109.0

loop_
_geom_bond_atom_site_label_1
_geom_bond_atom_site_label_2
_geom_bond_distance
Au1 C1 2.014(2)
Au1 Cl1 2.3010(6)
N1 C1 1.334(3)
N1 C2 1.485(3)
N1 C5 1.487(3)
N2 C1 1.338(3)
N2 C9 1.490(3)
N2 C6 1.494(3)
C2 C3 1.528(3)
C2 H2A 0.9900
C2 H2B 0.9900
C3 C4 1.526(3)
C3 H3A 0.9900
C3 H3B 0.9900
C4 C5 1.526(3)
C4 H4A 0.9900
C4 H4B 0.9900
C5 H5A 0.9900
C5 H5B 0.9900
C6 C7 1.527(3)
C6 H6A 0.9900
C6 H6B 0.9900
C7 C8 1.533(4)
C7 H7A 0.9900
C7 H7B 0.9900
C8 C9 1.526(3)
C8 H8A 0.9900
C8 H8B 0.9900
C9 H9A 0.9900
C9 H9B 0.9900
